data_2224236
loop_
_publ_author_name
'Liu, Hui-Lian'
'Wang, Qing-Zhong'
'Jian, Fang-Fang'

_publ_section_title
;
 Benzimidazolium 2-(2,4-dichlorophenoxy)acetate monohydrate
;
_journal_coeditor_code HB5201
_journal_issue 12
_journal_name_full 'Acta Crystallographica Section E'
_journal_page_first o3043
_journal_paper_doi 10.1107/S1600536809045899
_journal_volume 65
_journal_year 2009
_chemical_formula_iupac 'C7 H7 N2 +, C8 H5 Cl2 O3 -, H2 O'
_chemical_formula_moiety 'C7 H7 N2 +, C8 H5 Cl2 O3 -, H2 O'
_chemical_formula_sum 'C15 H14 Cl2 N2 O4'
_chemical_formula_weight 357.18
_chemical_name_systematic
;
Benzimidazolium 2-(2,4-dichlorophenoxy)acetate monohydrate
;
_space_group_IT_number 33
_symmetry_cell_setting orthorhombic
_symmetry_space_group_name_Hall 'P 2c -2n'
_symmetry_space_group_name_H-M 'P n a 21'
_atom_sites_solution_hydrogens geom
_atom_sites_solution_primary direct
_atom_sites_solution_secondary difmap
_audit_creation_method SHELXL-97
_cell_angle_alpha 90.00
_cell_angle_beta 90.00
_cell_angle_gamma 90.00
_cell_formula_units_Z 4
_cell_length_a 4.9322(10)
_cell_length_b 23.808(5)
_cell_length_c 13.931(3)
_cell_measurement_reflns_used 2216
_cell_measurement_temperature 293(2)
_cell_measurement_theta_max 27.48
_cell_measurement_theta_min 3.39
_cell_volume 1635.9(6)
_computing_cell_refinement 'SAINT (Bruker, 1997)'
_computing_data_collection 'SMART (Bruker, 1997)'
_computing_data_reduction 'SAINT (Bruker, 1997)'
_computing_molecular_graphics 'SHELXTL (Sheldrick, 2008)'
_computing_publication_material 'SHELXTL (Sheldrick, 2008)'
_computing_structure_refinement 'SHELXL97 (Sheldrick, 2008)'
_computing_structure_solution 'SHELXS97 (Sheldrick, 2008)'
_diffrn_ambient_temperature 293(2)
_diffrn_measured_fraction_theta_full 0.995
_diffrn_measured_fraction_theta_max 0.995
_diffrn_measurement_device_type 'Bruker SMART CCD'
_diffrn_measurement_method \w
_diffrn_radiation_monochromator graphite
_diffrn_radiation_source 'fine-focus sealed tube'
_diffrn_radiation_type MoK\a
_diffrn_radiation_wavelength 0.71073
_diffrn_reflns_av_R_equivalents 0.0689
_diffrn_reflns_av_sigmaI/netI 0.0719
_diffrn_reflns_limit_h_max 6
_diffrn_reflns_limit_h_min -6
_diffrn_reflns_limit_k_max 30
_diffrn_reflns_limit_k_min -30
_diffrn_reflns_limit_l_max 18
_diffrn_reflns_limit_l_min -18
_diffrn_reflns_number 13995
_diffrn_reflns_theta_full 27.48
_diffrn_reflns_theta_max 27.48
_diffrn_reflns_theta_min 3.39
_exptl_absorpt_coefficient_mu 0.417
_exptl_absorpt_correction_type none
_exptl_crystal_colour colorless
_exptl_crystal_density_diffrn 1.450
_exptl_crystal_density_method 'not measured'
_exptl_crystal_description bar
_exptl_crystal_F_000 736
_exptl_crystal_size_max 0.20
_exptl_crystal_size_mid 0.15
_exptl_crystal_size_min 0.11
_refine_diff_density_max 0.316
_refine_diff_density_min -0.336
_refine_ls_abs_structure_details 'Flack (1983), 1784 Friedel pairs'
_refine_ls_abs_structure_Flack 0.04(5)
_refine_ls_extinction_method none
_refine_ls_goodness_of_fit_ref 0.983
_refine_ls_hydrogen_treatment mixed
_refine_ls_matrix_type full
_refine_ls_number_parameters 216
_refine_ls_number_reflns 3746
_refine_ls_number_restraints 1
_refine_ls_restrained_S_all 0.983
_refine_ls_R_factor_all 0.0543
_refine_ls_R_factor_gt 0.0473
_refine_ls_shift/su_max 0.000
_refine_ls_shift/su_mean 0.000
_refine_ls_structure_factor_coef Fsqd
_refine_ls_weighting_details 'calc w=1/[\s^2^(Fo^2^)+(0.0468P)^2^] where P=(Fo^2^+2Fc^2^)/3'
_refine_ls_weighting_scheme calc
_refine_ls_wR_factor_gt 0.0972
_refine_ls_wR_factor_ref 0.1020
_reflns_number_gt 3083
_reflns_number_total 3746
_reflns_threshold_expression I>2\s(I)
_cod_data_source_file hb5201.cif
_cod_data_source_block I
_cod_depositor_comments
;
The following automatic conversions were performed:
'_symmetry_cell_setting' value 'Orthorhombic' changed to 'orthorhombic'
according to '/home/saulius/struct/CIF-dictionaries/cif_core.dic'
dictionary named 'cif_core.dic' version 2.4.1 from 2010-06-29.

Automatic conversion script
Id: cif_fix_enum 1527 2010-12-29 10:47:43Z saulius 

The following automatic conversions were performed:

'_symmetry_cell_setting' value 'Orthorhombic' changed to
'orthorhombic' according to
/home/saulius/struct/CIF-dictionaries/cif_core.dic dictionary named
'cif_core.dic' version 2.4.1 from 2010-06-29.

Automatic conversion script
Id: cif_fix_values 1715 2011-07-08 13:25:40Z adriana 
;
_cod_database_code 2224236
_cod_database_fobs_code 2224236

loop_
_symmetry_equiv_pos_as_xyz
'x, y, z'
'-x, -y, z+1/2'
'x+1/2, -y+1/2, z'
'-x+1/2, y+1/2, z+1/2'

loop_
_atom_site_type_symbol
_atom_site_label
_atom_site_fract_x
_atom_site_fract_y
_atom_site_fract_z
_atom_site_U_iso_or_equiv
_atom_site_adp_type
_atom_site_calc_flag
_atom_site_refinement_flags
_atom_site_occupancy
_atom_site_disorder_assembly
_atom_site_disorder_group
Cl Cl1 0.90454(14) 0.52904(3) 0.19850(5) 0.05295(18) Uani d . 1 . .
Cl Cl2 0.18254(15) 0.69703(3) 0.23025(7) 0.0655(2) Uani d . 1 . .
O O1 0.9973(3) 0.57283(7) 0.00727(12) 0.0399(4) Uani d . 1 . .
N N2 0.5521(4) 0.57806(9) -0.38610(16) 0.0433(5) Uani d . 1 . .
H H2A 0.6477 0.5848 -0.3358 0.052 Uiso calc R 1 . .
O O3 0.8577(4) 0.60800(8) -0.23670(12) 0.0495(5) Uani d . 1 . .
N N1 0.3939(4) 0.53553(8) -0.51242(16) 0.0424(5) Uani d . 1 . .
H H1A 0.3716 0.5105 -0.5563 0.051 Uiso calc R 1 . .
O O2 0.6808(3) 0.53999(7) -0.14827(13) 0.0419(4) Uani d . 1 . .
C C10 0.5471(5) 0.61429(10) 0.2019(2) 0.0429(5) Uani d . 1 . .
H H10A 0.5020 0.6018 0.2631 0.051 Uiso calc R 1 . .
C C15 0.8470(4) 0.57845(8) -0.16206(16) 0.0316(4) Uani d . 1 . .
C C13 0.6758(5) 0.65057(10) 0.01831(19) 0.0392(5) Uani d . 1 . .
H H13A 0.7166 0.6629 -0.0433 0.047 Uiso calc R 1 . .
C C1 0.3528(5) 0.61244(10) -0.42408(17) 0.0378(5) Uani d . 1 . .
C C8 0.8059(4) 0.60339(9) 0.05484(16) 0.0345(5) Uani d . 1 . .
C C14 1.0646(5) 0.59077(11) -0.08771(18) 0.0387(5) Uani d . 1 . .
H H14A 1.2313 0.5724 -0.1072 0.046 Uiso calc R 1 . .
H H14B 1.0983 0.6309 -0.0867 0.046 Uiso calc R 1 . .
C C7 0.5692(5) 0.53288(10) -0.4412(2) 0.0446(6) Uani d . 1 . .
H H7A 0.6888 0.5033 -0.4310 0.054 Uiso calc R 1 . .
C C11 0.4222(5) 0.66116(11) 0.1635(2) 0.0437(6) Uani d . 1 . .
C C12 0.4859(5) 0.67944(11) 0.0727(2) 0.0450(6) Uani d . 1 . .
H H12A 0.4016 0.7112 0.0477 0.054 Uiso calc R 1 . .
C C6 0.2510(5) 0.58563(10) -0.50448(18) 0.0360(5) Uani d . 1 . .
C C9 0.7402(5) 0.58614(10) 0.14810(17) 0.0366(5) Uani d . 1 . .
C C2 0.2556(6) 0.66476(10) -0.3953(2) 0.0517(7) Uani d . 1 . .
H H2B 0.3238 0.6831 -0.3415 0.062 Uiso calc R 1 . .
C C4 -0.0475(6) 0.66061(14) -0.5315(3) 0.0641(8) Uani d . 1 . .
H H4A -0.1831 0.6780 -0.5671 0.077 Uiso calc R 1 . .
C C5 0.0468(6) 0.60888(13) -0.5602(2) 0.0511(7) Uani d . 1 . .
H H5A -0.0224 0.5906 -0.6139 0.061 Uiso calc R 1 . .
C C3 0.0547(7) 0.68769(13) -0.4503(3) 0.0673(9) Uani d . 1 . .
H H3A -0.0161 0.7225 -0.4331 0.081 Uiso calc R 1 . .
O O1W 0.8508(6) 0.72439(12) -0.1984(3) 0.0798(9) Uani d . 1 . .
H H1WA 0.831(9) 0.696(2) -0.219(4) 0.111(19) Uiso d . 1 . .
H H1WB 0.995(8) 0.7405(17) -0.194(3) 0.088(14) Uiso d . 1 . .

loop_
_atom_site_aniso_label
_atom_site_aniso_U_11
_atom_site_aniso_U_22
_atom_site_aniso_U_33
_atom_site_aniso_U_12
_atom_site_aniso_U_13
_atom_site_aniso_U_23
Cl1 0.0616(4) 0.0589(4) 0.0383(3) 0.0105(3) -0.0035(3) 0.0137(3)
Cl2 0.0578(4) 0.0584(4) 0.0802(6) 0.0021(3) 0.0287(4) -0.0082(4)
O1 0.0435(9) 0.0492(9) 0.0271(8) 0.0090(7) -0.0022(7) 0.0020(7)
N2 0.0522(12) 0.0432(11) 0.0344(11) -0.0106(10) -0.0063(9) 0.0002(9)
O3 0.0647(12) 0.0488(10) 0.0350(9) -0.0190(8) -0.0114(8) 0.0130(7)
N1 0.0489(11) 0.0373(10) 0.0410(12) -0.0052(9) -0.0017(10) -0.0081(9)
O2 0.0464(10) 0.0415(9) 0.0378(9) -0.0093(7) -0.0024(8) 0.0054(7)
C10 0.0419(12) 0.0494(13) 0.0373(12) -0.0089(10) 0.0023(12) -0.0011(11)
C15 0.0352(10) 0.0321(10) 0.0274(11) 0.0031(8) 0.0026(9) -0.0011(8)
C13 0.0471(12) 0.0393(11) 0.0313(12) -0.0005(10) -0.0020(10) 0.0019(10)
C1 0.0457(12) 0.0354(11) 0.0321(12) -0.0084(10) 0.0051(10) 0.0021(9)
C8 0.0356(11) 0.0380(11) 0.0300(11) -0.0005(9) -0.0054(10) -0.0027(9)
C14 0.0354(12) 0.0497(13) 0.0310(11) 0.0018(10) -0.0023(10) 0.0029(10)
C7 0.0502(14) 0.0363(12) 0.0474(15) -0.0031(10) -0.0030(12) -0.0002(11)
C11 0.0376(12) 0.0434(13) 0.0501(15) -0.0058(10) 0.0041(11) -0.0061(11)
C12 0.0462(13) 0.0397(12) 0.0491(16) 0.0029(10) -0.0018(12) 0.0007(11)
C6 0.0377(12) 0.0382(11) 0.0322(12) -0.0057(9) 0.0012(9) 0.0008(9)
C9 0.0391(11) 0.0419(12) 0.0288(12) -0.0036(10) -0.0022(10) 0.0019(9)
C2 0.0674(17) 0.0394(14) 0.0482(16) -0.0074(13) 0.0174(14) -0.0081(12)
C4 0.0554(16) 0.0667(19) 0.070(2) 0.0127(14) 0.0073(16) 0.0225(17)
C5 0.0493(14) 0.0633(18) 0.0409(15) -0.0074(13) -0.0075(13) 0.0076(13)
C3 0.078(2) 0.0415(15) 0.083(3) 0.0100(14) 0.023(2) 0.0027(16)
O1W 0.0654(16) 0.0463(13) 0.128(3) 0.0020(12) 0.0147(17) 0.0039(14)

loop_
_atom_type_symbol
_atom_type_description
_atom_type_scat_dispersion_real
_atom_type_scat_dispersion_imag
_atom_type_scat_source
C C 0.0033 0.0016 'International Tables Vol C Tables 4.2.6.8 and 6.1.1.4'
H H 0.0000 0.0000 'International Tables Vol C Tables 4.2.6.8 and 6.1.1.4'
Cl Cl 0.1484 0.1585 'International Tables Vol C Tables 4.2.6.8 and 6.1.1.4'
N N 0.0061 0.0033 'International Tables Vol C Tables 4.2.6.8 and 6.1.1.4'
O O 0.0106 0.0060 'International Tables Vol C Tables 4.2.6.8 and 6.1.1.4'

loop_
_geom_angle_atom_site_label_1
_geom_angle_atom_site_label_2
_geom_angle_atom_site_label_3
_geom_angle_site_symmetry_1
_geom_angle_site_symmetry_3
_geom_angle
_geom_angle_publ_flag
C8 O1 C14 . . 116.82(18) ?
C7 N2 C1 . . 107.7(2) ?
C7 N2 H2A . . 126.2 ?
C1 N2 H2A . . 126.2 ?
C7 N1 C6 . . 108.3(2) ?
C7 N1 H1A . . 125.9 ?
C6 N1 H1A . . 125.9 ?
C11 C10 C9 . . 119.2(3) ?
C11 C10 H10A . . 120.4 ?
C9 C10 H10A . . 120.4 ?
O2 C15 O3 . . 124.6(2) ?
O2 C15 C14 . . 120.1(2) ?
O3 C15 C14 . . 115.25(19) ?
C12 C13 C8 . . 120.8(2) ?
C12 C13 H13A . . 119.6 ?
C8 C13 H13A . . 119.6 ?
N2 C1 C6 . . 107.1(2) ?
N2 C1 C2 . . 131.5(2) ?
C6 C1 C2 . . 121.4(2) ?
O1 C8 C13 . . 124.9(2) ?
O1 C8 C9 . . 117.0(2) ?
C13 C8 C9 . . 118.0(2) ?
O1 C14 C15 . . 114.17(19) ?
O1 C14 H14A . . 108.7 ?
C15 C14 H14A . . 108.7 ?
O1 C14 H14B . . 108.7 ?
C15 C14 H14B . . 108.7 ?
H14A C14 H14B . . 107.6 ?
N1 C7 N2 . . 110.9(2) ?
N1 C7 H7A . . 124.6 ?
N2 C7 H7A . . 124.6 ?
C12 C11 C10 . . 120.7(3) ?
C12 C11 Cl2 . . 119.7(2) ?
C10 C11 Cl2 . . 119.7(2) ?
C11 C12 C13 . . 120.0(2) ?
C11 C12 H12A . . 120.0 ?
C13 C12 H12A . . 120.0 ?
C1 C6 C5 . . 122.2(2) ?
C1 C6 N1 . . 106.0(2) ?
C5 C6 N1 . . 131.8(2) ?
C10 C9 C8 . . 121.3(2) ?
C10 C9 Cl1 . . 118.83(19) ?
C8 C9 Cl1 . . 119.89(18) ?
C3 C2 C1 . . 116.4(3) ?
C3 C2 H2B . . 121.8 ?
C1 C2 H2B . . 121.8 ?
C5 C4 C3 . . 121.8(3) ?
C5 C4 H4A . . 119.1 ?
C3 C4 H4A . . 119.1 ?
C4 C5 C6 . . 116.1(3) ?
C4 C5 H5A . . 122.0 ?
C6 C5 H5A . . 122.0 ?
C2 C3 C4 . . 122.1(3) ?
C2 C3 H3A . . 118.9 ?
C4 C3 H3A . . 118.9 ?
H1WA O1W H1WB . . 126(4) ?

loop_
_geom_bond_atom_site_label_1
_geom_bond_atom_site_label_2
_geom_bond_site_symmetry_2
_geom_bond_distance
_geom_bond_publ_flag
Cl1 C9 . 1.731(2) ?
Cl2 C11 . 1.729(3) ?
O1 C8 . 1.364(3) ?
O1 C14 . 1.429(3) ?
N2 C7 . 1.324(3) ?
N2 C1 . 1.384(3) ?
N2 H2A . 0.8600 ?
O3 C15 . 1.257(3) ?
N1 C7 . 1.318(3) ?
N1 C6 . 1.390(3) ?
N1 H1A . 0.8600 ?
O2 C15 . 1.244(3) ?
C10 C11 . 1.383(4) ?
C10 C9 . 1.385(3) ?
C10 H10A . 0.9300 ?
C15 C14 . 1.520(3) ?
C13 C12 . 1.387(3) ?
C13 C8 . 1.390(3) ?
C13 H13A . 0.9300 ?
C1 C6 . 1.384(3) ?
C1 C2 . 1.394(3) ?
C8 C9 . 1.401(3) ?
C14 H14A . 0.9700 ?
C14 H14B . 0.9700 ?
C7 H7A . 0.9300 ?
C11 C12 . 1.375(4) ?
C12 H12A . 0.9300 ?
C6 C5 . 1.387(4) ?
C2 C3 . 1.366(4) ?
C2 H2B . 0.9300 ?
C4 C5 . 1.376(4) ?
C4 C3 . 1.396(5) ?
C4 H4A . 0.9300 ?
C5 H5A . 0.9300 ?
C3 H3A . 0.9300 ?
O1W H1WA . 0.73(5) ?
O1W H1WB . 0.81(4) ?

loop_
_geom_hbond_atom_site_label_D
_geom_hbond_atom_site_label_H
_geom_hbond_atom_site_label_A
_geom_hbond_site_symmetry_A
_geom_hbond_distance_DH
_geom_hbond_distance_HA
_geom_hbond_distance_DA
_geom_hbond_angle_DHA
N1 H1A O2 2_664 0.86 1.78 2.636(3) 179
N2 H2A O3 . 0.86 1.81 2.667(3) 172
O1W H1WA O3 . 0.74(5) 2.11(5) 2.822(4) 160(5)
O1W H1WB O1W 3_565 0.81(4) 1.95(4) 2.751(4) 173(4)

loop_
_cod_related_entry_id
_cod_related_entry_database
_cod_related_entry_code
1 ChemSpider 30655943
